data_7030944
loop_
_publ_author_name
'Armstrong, David R.'
'Emerson, Helena S.'
'Hern\'an-G\'omez, Alberto'
'Kennedy, Alan R.'
'Hevia, Eva'

_publ_section_title
;
 New supramolecular assemblies in heterobimetallic chemistry: synthesis of
 a homologous series of unsolvated alkali-metal zincates.
;
_journal_issue 38
_journal_name_full 'Dalton transactions (Cambridge, England : 2003)'
_journal_page_first 14229
_journal_page_last 14238
_journal_paper_doi 10.1039/c4dt01131g
_journal_volume 43
_journal_year 2014
_chemical_compound_source 'synthesis as described'
_chemical_formula_moiety 'C21 H56 Li1 N3 Si3 Zn1'
_chemical_formula_sum 'C21 H56 Li N3 Si3 Zn'
_chemical_formula_weight 507.27
_chemical_name_systematic
;
 ?
;
_space_group_crystal_system monoclinic
_space_group_IT_number 14
_space_group_name_Hall '-P 2ybc'
_space_group_name_H-M_alt 'P 1 21/c 1'
_symmetry_space_group_name_Hall '-P 2ybc'
_symmetry_space_group_name_H-M 'P 1 21/c 1'
_atom_sites_solution_hydrogens geom
_atom_sites_solution_primary direct
_atom_sites_solution_secondary difmap
_audit_conform_dict_location ftp://ftp.iucr.org/pub/cif_core.dic
_audit_conform_dict_name cif_core.dic
_audit_conform_dict_version 2.4
_audit_creation_date 2014-04-02T10:09:39-00:00
_audit_creation_method 'WinGX routine CIF_UPDATE'
_cell_angle_alpha 90
_cell_angle_beta 91.390(2)
_cell_angle_gamma 90
_cell_formula_units_Z 4
_cell_length_a 16.1037(4)
_cell_length_b 10.6433(2)
_cell_length_c 18.4366(4)
_cell_measurement_reflns_used 9294
_cell_measurement_temperature 123(2)
_cell_measurement_theta_max 30.14
_cell_measurement_theta_min 3.16
_cell_measurement_wavelength 0.71073
_cell_volume 3159.04(12)
_computing_cell_refinement
;
CrysAlisPro, Oxford Diffraction Ltd.,
Version 1.171.34.40 (release 27-08-2010 CrysAlis171 .NET)
(compiled Aug 27 2010,11:50:40)
;
_computing_data_collection
;
CrysAlisPro, Oxford Diffraction Ltd.,
Version 1.171.34.40 (release 27-08-2010 CrysAlis171 .NET)
(compiled Aug 27 2010,11:50:40)
;
_computing_data_reduction
;
CrysAlisPro, Oxford Diffraction Ltd.,
Version 1.171.34.40 (release 27-08-2010 CrysAlis171 .NET)
(compiled Aug 27 2010,11:50:40)
;
_computing_molecular_graphics 'Ortep-3 for Windows (Farrugia, 1997)'
_computing_publication_material 'WinGX publication routines (Farrugia, 1999)'
_computing_structure_refinement 'SHELXL-97 (Sheldrick, 2008)'
_computing_structure_solution 'SHELXS-97 (Sheldrick, 2008)'
_diffrn_ambient_temperature 123(2)
_diffrn_detector_area_resol_mean 16.0727
_diffrn_measured_fraction_theta_full 0.999
_diffrn_measured_fraction_theta_max 0.983
_diffrn_measurement_device_type 'Xcalibur, Eos'
_diffrn_measurement_method '\w scans'
_diffrn_orient_matrix_UB_11 0.0405664000
_diffrn_orient_matrix_UB_12 0.0069316000
_diffrn_orient_matrix_UB_13 0.0153526000
_diffrn_orient_matrix_UB_21 0.0164458000
_diffrn_orient_matrix_UB_22 0.0029963000
_diffrn_orient_matrix_UB_23 -0.0352932000
_diffrn_orient_matrix_UB_31 -0.0049967000
_diffrn_orient_matrix_UB_32 0.0662099000
_diffrn_orient_matrix_UB_33 -0.0000068000
_diffrn_radiation_monochromator graphite
_diffrn_radiation_probe x-ray
_diffrn_radiation_source 'Enhance (Mo) X-ray Source'
_diffrn_radiation_type MoK\a
_diffrn_radiation_wavelength 0.71073
_diffrn_reflns_av_R_equivalents 0.0449
_diffrn_reflns_av_unetI/netI 0.0532
_diffrn_reflns_limit_h_max 21
_diffrn_reflns_limit_h_min -21
_diffrn_reflns_limit_k_max 13
_diffrn_reflns_limit_k_min -14
_diffrn_reflns_limit_l_max 24
_diffrn_reflns_limit_l_min -25
_diffrn_reflns_number 31044
_diffrn_reflns_theta_full 27.5
_diffrn_reflns_theta_max 29
_diffrn_reflns_theta_min 3.16
_exptl_absorpt_coefficient_mu 0.902
_exptl_absorpt_correction_T_max 1.00000
_exptl_absorpt_correction_T_min 0.98715
_exptl_absorpt_correction_type multi-scan
_exptl_absorpt_process_details
;
CrysAlisPro, Oxford Diffraction Ltd.,
Version 1.171.34.40 (release 27-08-2010 CrysAlis171 .NET)
(compiled Aug 27 2010,11:50:40)
Empirical absorption correction using spherical harmonics,
 implemented in SCALE3 ABSPACK scaling algorithm.
;
_exptl_crystal_colour colourless
_exptl_crystal_density_diffrn 1.067
_exptl_crystal_density_method 'not measured'
_exptl_crystal_description prism
_exptl_crystal_F_000 1112
_exptl_crystal_size_max 0.2
_exptl_crystal_size_mid 0.2
_exptl_crystal_size_min 0.05
_refine_diff_density_max 0.424
_refine_diff_density_min -0.327
_refine_diff_density_rms 0.063
_refine_ls_extinction_method none
_refine_ls_goodness_of_fit_ref 1.033
_refine_ls_hydrogen_treatment mixed
_refine_ls_matrix_type full
_refine_ls_number_parameters 300
_refine_ls_number_reflns 8256
_refine_ls_number_restraints 0
_refine_ls_restrained_S_all 1.033
_refine_ls_R_factor_all 0.0645
_refine_ls_R_factor_gt 0.0402
_refine_ls_shift/su_max 0.001
_refine_ls_shift/su_mean 0
_refine_ls_structure_factor_coef Fsqd
_refine_ls_weighting_details 'calc w=1/[\s^2^(Fo^2^)+(0.0338P)^2^+0.2950P] where P=(Fo^2^+2Fc^2^)/3'
_refine_ls_weighting_scheme calc
_refine_ls_wR_factor_gt 0.0767
_refine_ls_wR_factor_ref 0.0849
_reflns_number_gt 6171
_reflns_number_total 8256
_reflns_threshold_expression >2\s(I)
_cod_data_source_file c4dt01131g2.cif
_cod_data_source_block helena3
_cod_depositor_comments 'Adding full bibliography for 7030941--7030945.cif.'
_cod_database_code 7030944

loop_
_space_group_symop_operation_xyz
'x, y, z'
'-x, y+1/2, -z+1/2'
'-x, -y, -z'
'x, -y-1/2, z-1/2'

loop_
_atom_site_label
_atom_site_type_symbol
_atom_site_fract_x
_atom_site_fract_y
_atom_site_fract_z
_atom_site_U_iso_or_equiv
_atom_site_adp_type
_atom_site_occupancy
_atom_site_symmetry_multiplicity
_atom_site_calc_flag
_atom_site_refinement_flags
Zn1 Zn 0.251050(13) 0.017293(18) 0.088621(11) 0.01967(7) Uani 1 1 d .
Li1 Li 0.2511(2) -0.2492(3) 0.04207(17) 0.0236(7) Uani 1 1 d .
Si1 Si 0.39889(4) 0.17357(5) 0.16742(3) 0.02367(12) Uani 1 1 d .
Si2 Si 0.24179(3) 0.08110(5) -0.08228(3) 0.02292(12) Uani 1 1 d .
Si3 Si 0.10284(4) -0.01693(5) 0.19875(3) 0.02638(13) Uani 1 1 d .
N1 N 0.35613(10) -0.32195(13) 0.10101(8) 0.0214(3) Uani 1 1 d .
N2 N 0.29487(10) -0.37280(14) -0.04437(8) 0.0232(3) Uani 1 1 d .
N3 N 0.13798(10) -0.35908(14) 0.03507(9) 0.0267(4) Uani 1 1 d .
C1 C 0.29877(14) 0.18758(17) 0.11893(11) 0.0253(4) Uani 1 1 d .
C2 C 0.44323(15) 0.32315(18) 0.20636(12) 0.0390(6) Uani 1 1 d .
H2A H 0.4567 0.3806 0.1668 0.059 Uiso 1 1 calc R
H2B H 0.4938 0.3041 0.235 0.059 Uiso 1 1 calc R
H2C H 0.4023 0.3627 0.2376 0.059 Uiso 1 1 calc R
C3 C 0.38963(13) 0.06485(18) 0.24700(10) 0.0295(5) Uani 1 1 d .
H3A H 0.3461 0.0955 0.2787 0.044 Uiso 1 1 calc R
H3B H 0.4427 0.062 0.2741 0.044 Uiso 1 1 calc R
H3C H 0.3753 -0.0196 0.2297 0.044 Uiso 1 1 calc R
C4 C 0.47995(15) 0.1134(2) 0.10514(13) 0.0447(6) Uani 1 1 d .
H4A H 0.4592 0.038 0.0802 0.067 Uiso 1 1 calc R
H4B H 0.5305 0.0927 0.1334 0.067 Uiso 1 1 calc R
H4C H 0.4926 0.1782 0.0692 0.067 Uiso 1 1 calc R
C5 C 0.25370(14) -0.04900(17) -0.01632(10) 0.0238(4) Uani 1 1 d .
C6 C 0.21888(17) 0.0236(2) -0.17705(11) 0.0431(6) Uani 1 1 d .
H6A H 0.2641 -0.031 -0.1925 0.065 Uiso 1 1 calc R
H6B H 0.2139 0.0956 -0.21 0.065 Uiso 1 1 calc R
H6C H 0.1667 -0.0237 -0.178 0.065 Uiso 1 1 calc R
C7 C 0.15360(13) 0.18519(18) -0.05636(11) 0.0290(5) Uani 1 1 d .
H7A H 0.103 0.1348 -0.0522 0.043 Uiso 1 1 calc R
H7B H 0.1448 0.2498 -0.0937 0.043 Uiso 1 1 calc R
H7C H 0.1668 0.2255 -0.0097 0.043 Uiso 1 1 calc R
C8 C 0.33961(14) 0.1759(2) -0.08550(12) 0.0381(5) Uani 1 1 d .
H8A H 0.3536 0.208 -0.0369 0.057 Uiso 1 1 calc R
H8B H 0.3314 0.2466 -0.119 0.057 Uiso 1 1 calc R
H8C H 0.385 0.1228 -0.1023 0.057 Uiso 1 1 calc R
C9 C 0.19452(13) -0.09570(18) 0.16266(11) 0.0241(4) Uani 1 1 d .
C10 C 0.13567(15) 0.1027(2) 0.26775(11) 0.0416(6) Uani 1 1 d .
H10A H 0.1736 0.0638 0.3036 0.062 Uiso 1 1 calc R
H10B H 0.0866 0.1349 0.2922 0.062 Uiso 1 1 calc R
H10C H 0.164 0.1721 0.2437 0.062 Uiso 1 1 calc R
C11 C 0.04116(14) 0.0667(2) 0.12578(11) 0.0381(5) Uani 1 1 d .
H11A H 0.0738 0.1369 0.1072 0.057 Uiso 1 1 calc R
H11B H -0.0105 0.0988 0.1459 0.057 Uiso 1 1 calc R
H11C H 0.028 0.008 0.0862 0.057 Uiso 1 1 calc R
C12 C 0.02947(17) -0.1269(2) 0.24469(14) 0.0554(7) Uani 1 1 d .
H12A H 0.0079 -0.1884 0.2094 0.083 Uiso 1 1 calc R
H12B H -0.0168 -0.0789 0.2644 0.083 Uiso 1 1 calc R
H12C H 0.059 -0.1709 0.2843 0.083 Uiso 1 1 calc R
C13 C 0.34487(13) -0.35586(19) 0.17756(10) 0.0316(5) Uani 1 1 d .
H13A H 0.3034 -0.423 0.1806 0.047 Uiso 1 1 calc R
H13B H 0.3258 -0.2821 0.2043 0.047 Uiso 1 1 calc R
H13C H 0.3978 -0.385 0.1987 0.047 Uiso 1 1 calc R
C14 C 0.41854(13) -0.22098(18) 0.09816(11) 0.0301(5) Uani 1 1 d .
H14A H 0.3998 -0.1489 0.1265 0.045 Uiso 1 1 calc R
H14B H 0.4257 -0.1953 0.0476 0.045 Uiso 1 1 calc R
H14C H 0.4716 -0.2516 0.1184 0.045 Uiso 1 1 calc R
C15 C 0.38455(12) -0.43294(17) 0.06073(10) 0.0263(4) Uani 1 1 d .
H15A H 0.3507 -0.5066 0.0743 0.032 Uiso 1 1 calc R
H15B H 0.4431 -0.4509 0.0748 0.032 Uiso 1 1 calc R
C16 C 0.37804(12) -0.41427(18) -0.02078(10) 0.0279(4) Uani 1 1 d .
H16A H 0.4194 -0.3509 -0.0355 0.033 Uiso 1 1 calc R
H16B H 0.3913 -0.4943 -0.0453 0.033 Uiso 1 1 calc R
C17 C 0.29790(15) -0.32278(19) -0.11898(10) 0.0368(5) Uani 1 1 d .
H17A H 0.3353 -0.2502 -0.1198 0.055 Uiso 1 1 calc R
H17B H 0.2421 -0.2968 -0.1351 0.055 Uiso 1 1 calc R
H17C H 0.3183 -0.3881 -0.1515 0.055 Uiso 1 1 calc R
C18 C 0.23472(13) -0.47732(17) -0.04168(11) 0.0286(4) Uani 1 1 d .
H18A H 0.2491 -0.5327 -0.0001 0.034 Uiso 1 1 calc R
H18B H 0.2379 -0.5277 -0.0866 0.034 Uiso 1 1 calc R
C19 C 0.14726(13) -0.42865(19) -0.03392(11) 0.0315(5) Uani 1 1 d .
H19A H 0.1332 -0.3724 -0.0752 0.038 Uiso 1 1 calc R
H19B H 0.1079 -0.5001 -0.0355 0.038 Uiso 1 1 calc R
C20 C 0.06177(13) -0.2829(2) 0.03038(13) 0.0404(6) Uani 1 1 d .
H20A H 0.0139 -0.3378 0.0211 0.061 Uiso 1 1 calc R
H20B H 0.0661 -0.2222 -0.0093 0.061 Uiso 1 1 calc R
H20C H 0.0546 -0.2379 0.0762 0.061 Uiso 1 1 calc R
C21 C 0.13124(15) -0.4476(2) 0.09583(12) 0.0392(5) Uani 1 1 d .
H21A H 0.1271 -0.4006 0.1413 0.059 Uiso 1 1 calc R
H21B H 0.1806 -0.5015 0.0981 0.059 Uiso 1 1 calc R
H21C H 0.0815 -0.4996 0.0886 0.059 Uiso 1 1 calc R
H1A H 0.2607(14) 0.2233(19) 0.1487(11) 0.038(6) Uiso 1 1 d .
H1B H 0.3018(13) 0.236(2) 0.0780(12) 0.038(6) Uiso 1 1 d .
H5A H 0.3037(15) -0.0863(19) -0.0292(11) 0.036(6) Uiso 1 1 d .
H5B H 0.2115(15) -0.103(2) -0.0297(12) 0.042(6) Uiso 1 1 d .
H9A H 0.1787(12) -0.1722(18) 0.1447(10) 0.025(5) Uiso 1 1 d .
H9B H 0.2290(14) -0.1102(19) 0.2033(11) 0.037(6) Uiso 1 1 d .

loop_
_atom_site_aniso_label
_atom_site_aniso_U_11
_atom_site_aniso_U_22
_atom_site_aniso_U_33
_atom_site_aniso_U_23
_atom_site_aniso_U_13
_atom_site_aniso_U_12
Zn1 0.02037(12) 0.01634(11) 0.02217(12) 0.00031(8) -0.00224(8) -0.00100(8)
Li1 0.0236(18) 0.0209(16) 0.0261(17) -0.0001(13) -0.0023(13) -0.0007(13)
Si1 0.0263(3) 0.0158(2) 0.0287(3) 0.0024(2) -0.0037(2) -0.0049(2)
Si2 0.0259(3) 0.0222(3) 0.0208(3) 0.0041(2) 0.0030(2) 0.0034(2)
Si3 0.0259(3) 0.0303(3) 0.0230(3) -0.0025(2) 0.0015(2) -0.0008(2)
N1 0.0206(9) 0.0211(8) 0.0225(8) 0.0020(6) 0.0007(6) 0.0014(6)
N2 0.0270(10) 0.0203(8) 0.0224(8) -0.0027(6) 0.0025(7) -0.0003(6)
N3 0.0218(9) 0.0233(8) 0.0350(9) -0.0065(7) -0.0005(7) -0.0009(7)
C1 0.0326(12) 0.0183(10) 0.0249(11) 0.0014(8) -0.0050(9) -0.0031(8)
C2 0.0507(15) 0.0218(10) 0.0434(13) 0.0039(9) -0.0220(11) -0.0086(10)
C3 0.0352(13) 0.0217(10) 0.0312(11) 0.0039(8) -0.0076(9) -0.0013(8)
C4 0.0376(15) 0.0370(13) 0.0603(15) 0.0009(11) 0.0151(12) -0.0084(10)
C5 0.0268(12) 0.0175(9) 0.0269(10) -0.0013(8) 0.0003(8) 0.0021(8)
C6 0.0621(18) 0.0439(13) 0.0233(11) 0.0029(10) 0.0024(11) 0.0110(12)
C7 0.0291(12) 0.0289(11) 0.0290(11) 0.0056(8) 0.0002(9) 0.0042(8)
C8 0.0358(14) 0.0371(12) 0.0419(13) 0.0083(10) 0.0110(10) -0.0019(10)
C9 0.0269(11) 0.0207(10) 0.0248(10) -0.0027(8) -0.0004(8) -0.0034(8)
C10 0.0474(16) 0.0452(14) 0.0320(12) -0.0130(10) -0.0047(10) 0.0107(11)
C11 0.0306(13) 0.0483(14) 0.0351(12) -0.0053(10) -0.0035(10) 0.0066(10)
C12 0.0521(18) 0.0597(17) 0.0553(16) 0.0040(13) 0.0234(13) -0.0107(13)
C13 0.0325(13) 0.0355(12) 0.0267(10) 0.0075(9) -0.0007(9) 0.0073(9)
C14 0.0290(12) 0.0259(10) 0.0353(12) -0.0037(8) -0.0010(9) -0.0041(8)
C15 0.0218(11) 0.0196(9) 0.0374(11) -0.0012(8) 0.0006(8) 0.0035(8)
C16 0.0254(11) 0.0243(10) 0.0344(11) -0.0071(8) 0.0091(9) 0.0013(8)
C17 0.0556(16) 0.0324(12) 0.0226(10) -0.0045(9) 0.0055(10) 0.0041(10)
C18 0.0306(12) 0.0205(9) 0.0344(11) -0.0095(8) -0.0019(9) -0.0040(8)
C19 0.0279(12) 0.0287(11) 0.0375(12) -0.0107(9) -0.0057(9) -0.0041(9)
C20 0.0204(12) 0.0415(13) 0.0590(15) -0.0151(11) -0.0032(10) 0.0015(9)
C21 0.0374(14) 0.0348(12) 0.0457(14) -0.0005(10) 0.0075(11) -0.0135(10)

loop_
_atom_type_symbol
_atom_type_description
_atom_type_scat_dispersion_real
_atom_type_scat_dispersion_imag
_atom_type_scat_source
Zn Zn 0.2839 1.4301 'International Tables Vol C Tables 4.2.6.8 and 6.1.1.4'
Li Li -0.0003 0.0001 'International Tables Vol C Tables 4.2.6.8 and 6.1.1.4'
Si Si 0.0817 0.0704 'International Tables Vol C Tables 4.2.6.8 and 6.1.1.4'
N N 0.0061 0.0033 'International Tables Vol C Tables 4.2.6.8 and 6.1.1.4'
C C 0.0033 0.0016 'International Tables Vol C Tables 4.2.6.8 and 6.1.1.4'
H H 0 0 'International Tables Vol C Tables 4.2.6.8 and 6.1.1.4'

loop_
_geom_angle_atom_site_label_1
_geom_angle_atom_site_label_2
_geom_angle_atom_site_label_3
_geom_angle
C1 Zn1 C9 120.61(8)
C1 Zn1 C5 123.01(8)
C9 Zn1 C5 116.37(8)
C1 Zn1 Li1 157.87(9)
C9 Zn1 Li1 68.56(8)
C5 Zn1 Li1 53.15(8)
N1 Li1 N3 119.32(15)
N1 Li1 N2 83.57(13)
N3 Li1 N2 85.28(12)
N1 Li1 C5 122.07(16)
N3 Li1 C5 118.60(15)
N2 Li1 C5 101.41(13)
N1 Li1 Zn1 101.86(12)
N3 Li1 Zn1 121.86(14)
N2 Li1 Zn1 141.80(14)
C5 Li1 Zn1 43.67(7)
N1 Li1 H5B 143.5(7)
N3 Li1 H5B 96.8(7)
N2 Li1 H5B 94.7(6)
C5 Li1 H5B 22.6(6)
Zn1 Li1 H5B 58.6(6)
C1 Si1 C4 110.32(11)
C1 Si1 C3 110.25(10)
C4 Si1 C3 109.78(10)
C1 Si1 C2 116.06(9)
C4 Si1 C2 105.05(11)
C3 Si1 C2 105.08(9)
C5 Si2 C7 110.02(9)
C5 Si2 C8 110.50(10)
C7 Si2 C8 109.46(10)
C5 Si2 C6 112.49(9)
C7 Si2 C6 107.26(10)
C8 Si2 C6 106.99(11)
C9 Si3 C10 109.96(10)
C9 Si3 C11 111.89(10)
C10 Si3 C11 107.53(10)
C9 Si3 C12 113.48(11)
C10 Si3 C12 106.76(11)
C11 Si3 C12 106.91(12)
C13 N1 C14 108.25(15)
C13 N1 C15 109.48(14)
C14 N1 C15 110.25(15)
C13 N1 Li1 117.56(15)
C14 N1 Li1 104.49(14)
C15 N1 Li1 106.63(14)
C16 N2 C18 111.01(15)
C16 N2 C17 109.52(16)
C18 N2 C17 109.84(15)
C16 N2 Li1 105.78(13)
C18 N2 Li1 101.80(14)
C17 N2 Li1 118.59(14)
C21 N3 C20 108.73(17)
C21 N3 C19 110.16(15)
C20 N3 C19 109.03(15)
C21 N3 Li1 112.22(15)
C20 N3 Li1 113.89(15)
C19 N3 Li1 102.63(14)
Si1 C1 Zn1 112.50(10)
Si1 C1 H1A 109.6(14)
Zn1 C1 H1A 106.3(14)
Si1 C1 H1B 112.6(14)
Zn1 C1 H1B 107.3(13)
H1A C1 H1B 108.3(18)
Si1 C2 H2A 109.5
Si1 C2 H2B 109.5
H2A C2 H2B 109.5
Si1 C2 H2C 109.5
H2A C2 H2C 109.5
H2B C2 H2C 109.5
Si1 C3 H3A 109.5
Si1 C3 H3B 109.5
H3A C3 H3B 109.5
Si1 C3 H3C 109.5
H3A C3 H3C 109.5
H3B C3 H3C 109.5
Si1 C4 H4A 109.5
Si1 C4 H4B 109.5
H4A C4 H4B 109.5
Si1 C4 H4C 109.5
H4A C4 H4C 109.5
H4B C4 H4C 109.5
Si2 C5 Zn1 110.90(9)
Si2 C5 Li1 164.07(13)
Zn1 C5 Li1 83.19(10)
Si2 C5 H5A 103.2(13)
Zn1 C5 H5A 114.9(13)
Li1 C5 H5A 76.1(13)
Si2 C5 H5B 103.3(13)
Zn1 C5 H5B 115.8(14)
Li1 C5 H5B 62.6(13)
H5A C5 H5B 107.4(18)
Si2 C6 H6A 109.5
Si2 C6 H6B 109.5
H6A C6 H6B 109.5
Si2 C6 H6C 109.5
H6A C6 H6C 109.5
H6B C6 H6C 109.5
Si2 C7 H7A 109.5
Si2 C7 H7B 109.5
H7A C7 H7B 109.5
Si2 C7 H7C 109.5
H7A C7 H7C 109.5
H7B C7 H7C 109.5
Si2 C8 H8A 109.5
Si2 C8 H8B 109.5
H8A C8 H8B 109.5
Si2 C8 H8C 109.5
H8A C8 H8C 109.5
H8B C8 H8C 109.5
Si3 C9 Zn1 110.33(10)
Si3 C9 H9A 108.6(12)
Zn1 C9 H9A 114.0(12)
Si3 C9 H9B 104.6(13)
Zn1 C9 H9B 111.5(13)
H9A C9 H9B 107.4(17)
Si3 C10 H10A 109.5
Si3 C10 H10B 109.5
H10A C10 H10B 109.5
Si3 C10 H10C 109.5
H10A C10 H10C 109.5
H10B C10 H10C 109.5
Si3 C11 H11A 109.5
Si3 C11 H11B 109.5
H11A C11 H11B 109.5
Si3 C11 H11C 109.5
H11A C11 H11C 109.5
H11B C11 H11C 109.5
Si3 C12 H12A 109.5
Si3 C12 H12B 109.5
H12A C12 H12B 109.5
Si3 C12 H12C 109.5
H12A C12 H12C 109.5
H12B C12 H12C 109.5
N1 C13 H13A 109.5
N1 C13 H13B 109.5
H13A C13 H13B 109.5
N1 C13 H13C 109.5
H13A C13 H13C 109.5
H13B C13 H13C 109.5
N1 C14 H14A 109.5
N1 C14 H14B 109.5
H14A C14 H14B 109.5
N1 C14 H14C 109.5
H14A C14 H14C 109.5
H14B C14 H14C 109.5
N1 C15 C16 112.29(15)
N1 C15 H15A 109.1
C16 C15 H15A 109.1
N1 C15 H15B 109.1
C16 C15 H15B 109.1
H15A C15 H15B 107.9
N2 C16 C15 111.97(15)
N2 C16 H16A 109.2
C15 C16 H16A 109.2
N2 C16 H16B 109.2
C15 C16 H16B 109.2
H16A C16 H16B 107.9
N2 C17 H17A 109.5
N2 C17 H17B 109.5
H17A C17 H17B 109.5
N2 C17 H17C 109.5
H17A C17 H17C 109.5
H17B C17 H17C 109.5
N2 C18 C19 111.02(15)
N2 C18 H18A 109.4
C19 C18 H18A 109.4
N2 C18 H18B 109.4
C19 C18 H18B 109.4
H18A C18 H18B 108
N3 C19 C18 111.48(16)
N3 C19 H19A 109.3
C18 C19 H19A 109.3
N3 C19 H19B 109.3
C18 C19 H19B 109.3
H19A C19 H19B 108
N3 C20 H20A 109.5
N3 C20 H20B 109.5
H20A C20 H20B 109.5
N3 C20 H20C 109.5
H20A C20 H20C 109.5
H20B C20 H20C 109.5
N3 C21 H21A 109.5
N3 C21 H21B 109.5
H21A C21 H21B 109.5
N3 C21 H21C 109.5
H21A C21 H21C 109.5
H21B C21 H21C 109.5

loop_
_geom_bond_atom_site_label_1
_geom_bond_atom_site_label_2
_geom_bond_distance
Zn1 C1 2.0413(19)
Zn1 C9 2.0490(19)
Zn1 C5 2.0608(19)
Zn1 Li1 2.964(3)
Li1 N1 2.133(3)
Li1 N3 2.166(4)
Li1 N2 2.196(3)
Li1 C5 2.388(4)
Li1 H5B 2.13(2)
Si1 C1 1.830(2)
Si1 C4 1.872(2)
Si1 C3 1.8773(19)
Si1 C2 1.8801(19)
Si2 C5 1.8498(19)
Si2 C7 1.872(2)
Si2 C8 1.873(2)
Si2 C6 1.879(2)
Si3 C9 1.836(2)
Si3 C10 1.867(2)
Si3 C11 1.877(2)
Si3 C12 1.880(2)
N1 C13 1.472(2)
N1 C14 1.473(2)
N1 C15 1.474(2)
N2 C16 1.466(2)
N2 C18 1.477(2)
N2 C17 1.477(2)
N3 C21 1.470(3)
N3 C20 1.472(3)
N3 C19 1.482(2)
C1 H1A 0.92(2)
C1 H1B 0.91(2)
C2 H2A 0.98
C2 H2B 0.98
C2 H2C 0.98
C3 H3A 0.98
C3 H3B 0.98
C3 H3C 0.98
C4 H4A 0.98
C4 H4B 0.98
C4 H4C 0.98
C5 H5A 0.93(2)
C5 H5B 0.92(2)
C6 H6A 0.98
C6 H6B 0.98
C6 H6C 0.98
C7 H7A 0.98
C7 H7B 0.98
C7 H7C 0.98
C8 H8A 0.98
C8 H8B 0.98
C8 H8C 0.98
C9 H9A 0.912(19)
C9 H9B 0.93(2)
C10 H10A 0.98
C10 H10B 0.98
C10 H10C 0.98
C11 H11A 0.98
C11 H11B 0.98
C11 H11C 0.98
C12 H12A 0.98
C12 H12B 0.98
C12 H12C 0.98
C13 H13A 0.98
C13 H13B 0.98
C13 H13C 0.98
C14 H14A 0.98
C14 H14B 0.98
C14 H14C 0.98
C15 C16 1.517(3)
C15 H15A 0.99
C15 H15B 0.99
C16 H16A 0.99
C16 H16B 0.99
C17 H17A 0.98
C17 H17B 0.98
C17 H17C 0.98
C18 C19 1.511(3)
C18 H18A 0.99
C18 H18B 0.99
C19 H19A 0.99
C19 H19B 0.99
C20 H20A 0.98
C20 H20B 0.98
C20 H20C 0.98
C21 H21A 0.98
C21 H21B 0.98
C21 H21C 0.98

loop_
_geom_torsion_atom_site_label_1
_geom_torsion_atom_site_label_2
_geom_torsion_atom_site_label_3
_geom_torsion_atom_site_label_4
_geom_torsion
C1 Zn1 Li1 N1 36.5(3)
C9 Zn1 Li1 N1 -82.58(13)
C5 Zn1 Li1 N1 124.46(16)
C1 Zn1 Li1 N3 172.54(17)
C9 Zn1 Li1 N3 53.45(14)
C5 Zn1 Li1 N3 -99.51(17)
C1 Zn1 Li1 N2 -58.2(3)
C9 Zn1 Li1 N2 -177.3(3)
C5 Zn1 Li1 N2 29.8(2)
C1 Zn1 Li1 C5 -87.9(2)
C9 Zn1 Li1 C5 152.96(12)
N3 Li1 N1 C13 -56.7(2)
N2 Li1 N1 C13 -137.54(14)
C5 Li1 N1 C13 123.00(18)
Zn1 Li1 N1 C13 80.78(16)
N3 Li1 N1 C14 -176.64(16)
N2 Li1 N1 C14 102.48(13)
C5 Li1 N1 C14 3.0(2)
Zn1 Li1 N1 C14 -39.19(15)
N3 Li1 N1 C15 66.6(2)
N2 Li1 N1 C15 -14.29(15)
C5 Li1 N1 C15 -113.75(18)
Zn1 Li1 N1 C15 -155.96(12)
N1 Li1 N2 C16 -11.49(15)
N3 Li1 N2 C16 -131.75(13)
C5 Li1 N2 C16 110.00(15)
Zn1 Li1 N2 C16 89.5(2)
N1 Li1 N2 C18 104.59(14)
N3 Li1 N2 C18 -15.66(14)
C5 Li1 N2 C18 -133.91(14)
Zn1 Li1 N2 C18 -154.4(2)
N1 Li1 N2 C17 -134.82(16)
N3 Li1 N2 C17 104.92(17)
C5 Li1 N2 C17 -13.3(2)
Zn1 Li1 N2 C17 -33.8(3)
N1 Li1 N3 C21 24.6(2)
N2 Li1 N3 C21 104.53(15)
C5 Li1 N3 C21 -155.04(16)
Zn1 Li1 N3 C21 -104.18(17)
N1 Li1 N3 C20 148.70(18)
N2 Li1 N3 C20 -131.40(15)
C5 Li1 N3 C20 -31.0(2)
Zn1 Li1 N3 C20 19.9(2)
N1 Li1 N3 C19 -93.61(18)
N2 Li1 N3 C19 -13.71(14)
C5 Li1 N3 C19 86.72(18)
Zn1 Li1 N3 C19 137.58(15)
C4 Si1 C1 Zn1 66.83(13)
C3 Si1 C1 Zn1 -54.58(14)
C2 Si1 C1 Zn1 -173.87(11)
C9 Zn1 C1 Si1 77.83(14)
C5 Zn1 C1 Si1 -103.74(12)
Li1 Zn1 C1 Si1 -31.3(3)
C7 Si2 C5 Zn1 -47.11(13)
C8 Si2 C5 Zn1 73.87(13)
C6 Si2 C5 Zn1 -166.63(11)
C7 Si2 C5 Li1 103.9(5)
C8 Si2 C5 Li1 -135.1(5)
C6 Si2 C5 Li1 -15.6(6)
C1 Zn1 C5 Si2 -34.37(15)
C9 Zn1 C5 Si2 144.12(10)
Li1 Zn1 C5 Si2 172.31(16)
C1 Zn1 C5 Li1 153.33(11)
C9 Zn1 C5 Li1 -28.18(13)
N1 Li1 C5 Si2 134.9(5)
N3 Li1 C5 Si2 -45.5(6)
N2 Li1 C5 Si2 45.4(6)
Zn1 Li1 C5 Si2 -152.9(6)
N1 Li1 C5 Zn1 -72.23(17)
N3 Li1 C5 Zn1 107.43(15)
N2 Li1 C5 Zn1 -161.75(13)
C10 Si3 C9 Zn1 -77.69(12)
C11 Si3 C9 Zn1 41.73(13)
C12 Si3 C9 Zn1 162.82(11)
C1 Zn1 C9 Si3 61.85(14)
C5 Zn1 C9 Si3 -116.68(10)
Li1 Zn1 C9 Si3 -140.64(13)
C13 N1 C15 C16 166.48(16)
C14 N1 C15 C16 -74.5(2)
Li1 N1 C15 C16 38.3(2)
C18 N2 C16 C15 -74.15(19)
C17 N2 C16 C15 164.39(15)
Li1 N2 C16 C15 35.50(19)
N1 C15 C16 N2 -52.2(2)
C16 N2 C18 C19 155.60(16)
C17 N2 C18 C19 -83.1(2)
Li1 N2 C18 C19 43.40(19)
C21 N3 C19 C18 -77.6(2)
C20 N3 C19 C18 163.16(17)
Li1 N3 C19 C18 42.07(19)
N2 C18 C19 N3 -62.7(2)
